data_7210385
loop_
_publ_author_name
'Li, Bing'
'Liao, Jian-Hong'
'Li, Yi-Juan'
'Liu, C. W.'

_publ_section_title
;
 Dihalogen-templated synthesis of dodecanuclear silver
 dichalcogenophosphate clusters
;
_journal_issue 31
_journal_name_full CrystEngComm
_journal_page_first 6140
_journal_paper_doi 10.1039/c3ce40829a
_journal_volume 15
_journal_year 2013
_chemical_formula_sum 'C40 H100 Ag12 I2 O20 P10 S20'
_chemical_formula_weight 3400.34
_chemical_name_systematic
; 
 ? 
;
_space_group_IT_number 2
_symmetry_cell_setting triclinic
_symmetry_space_group_name_Hall '-P 1'
_symmetry_space_group_name_H-M 'P -1'
_atom_sites_solution_hydrogens geom
_atom_sites_solution_primary direct
_atom_sites_solution_secondary difmap
_audit_creation_method SHELXL-97
_cell_angle_alpha 100.256(3)
_cell_angle_beta 102.841(3)
_cell_angle_gamma 110.851(3)
_cell_formula_units_Z 1
_cell_length_a 12.767(2)
_cell_length_b 13.476(2)
_cell_length_c 16.931(3)
_cell_measurement_reflns_used 5610
_cell_measurement_temperature 296(2)
_cell_measurement_theta_max 25.71
_cell_measurement_theta_min 2.33
_cell_volume 2546.2(7)
_computing_cell_refinement 'Bruker SAINT'
_computing_data_collection 'Bruker APEX2'
_computing_data_reduction 'Bruker SAINT'
_computing_molecular_graphics 'Bruker SHELXTL'
_computing_publication_material 'Bruker SHELXTL'
_computing_structure_refinement 'SHELXL-97 (Sheldrick, 2008)'
_computing_structure_solution 'SHELXS-97 (Sheldrick, 2008)'
_diffrn_ambient_temperature 296(2)
_diffrn_measured_fraction_theta_full 0.979
_diffrn_measured_fraction_theta_max 0.979
_diffrn_measurement_device_type 'Bruker APEX-II CCD'
_diffrn_measurement_method '\f and \w scans'
_diffrn_radiation_monochromator graphite
_diffrn_radiation_source 'fine-focus sealed tube'
_diffrn_radiation_type MoK\a
_diffrn_radiation_wavelength 0.71073
_diffrn_reflns_av_R_equivalents 0.0476
_diffrn_reflns_av_sigmaI/netI 0.0742
_diffrn_reflns_limit_h_max 16
_diffrn_reflns_limit_h_min -15
_diffrn_reflns_limit_k_max 16
_diffrn_reflns_limit_k_min -16
_diffrn_reflns_limit_l_max 21
_diffrn_reflns_limit_l_min -21
_diffrn_reflns_number 24365
_diffrn_reflns_theta_full 26.76
_diffrn_reflns_theta_max 26.76
_diffrn_reflns_theta_min 1.29
_exptl_absorpt_coefficient_mu 3.475
_exptl_absorpt_correction_T_max 0.7450
_exptl_absorpt_correction_T_min 0.5289
_exptl_absorpt_correction_type multi-scan
_exptl_absorpt_process_details SADABS
_exptl_crystal_colour colourless
_exptl_crystal_density_diffrn 2.218
_exptl_crystal_density_method 'not measured'
_exptl_crystal_description prism
_exptl_crystal_F_000 1640
_exptl_crystal_size_max 0.21
_exptl_crystal_size_mid 0.20
_exptl_crystal_size_min 0.09
_refine_diff_density_max 1.269
_refine_diff_density_min -1.598
_refine_diff_density_rms 0.157
_refine_ls_extinction_method none
_refine_ls_goodness_of_fit_ref 1.012
_refine_ls_hydrogen_treatment mixed
_refine_ls_matrix_type full
_refine_ls_number_parameters 451
_refine_ls_number_reflns 10620
_refine_ls_number_restraints 6
_refine_ls_restrained_S_all 1.014
_refine_ls_R_factor_all 0.1181
_refine_ls_R_factor_gt 0.0538
_refine_ls_shift/su_max 0.001
_refine_ls_shift/su_mean 0.000
_refine_ls_structure_factor_coef Fsqd
_refine_ls_weighting_details 'calc w=1/[\s^2^(Fo^2^)+(0.0874P)^2^+0.0000P] where P=(Fo^2^+2Fc^2^)/3'
_refine_ls_weighting_scheme calc
_refine_ls_wR_factor_gt 0.1450
_refine_ls_wR_factor_ref 0.1784
_reflns_number_gt 5634
_reflns_number_total 10620
_reflns_threshold_expression >2sigma(I)
_cod_data_source_file c3ce40829a.txt
_cod_data_source_block 1
_cod_depositor_comments
;
The following automatic conversions were performed:

'_symmetry_cell_setting' value 'Triclinic' changed to 'triclinic'
according to /home/saulius/struct/CIF-dictionaries/cif_core.dic
dictionary named 'cif_core.dic' version 2.4.2 from 2011-04-26.

Automatic conversion script
Id: cif_fix_values 1891 2012-01-12 08:04:46Z andrius 
;
_cod_original_cell_volume 2546.3(8)
_cod_original_sg_symbol_H-M P-1
_cod_database_code 7210385

loop_
_symmetry_equiv_pos_as_xyz
'x, y, z'
'-x, -y, -z'

loop_
_atom_site_label
_atom_site_type_symbol
_atom_site_fract_x
_atom_site_fract_y
_atom_site_fract_z
_atom_site_U_iso_or_equiv
_atom_site_adp_type
_atom_site_occupancy
_atom_site_symmetry_multiplicity
_atom_site_calc_flag
_atom_site_refinement_flags
Ag1 Ag 0.50747(7) 0.70650(7) 0.34441(5) 0.0668(2) Uani 1 1 d .
Ag2 Ag 0.28430(9) 0.71535(8) 0.21429(7) 0.0891(3) Uani 1 1 d .
Ag3 Ag 0.45006(8) 0.93230(8) 0.17929(6) 0.0755(3) Uani 1 1 d .
Ag4 Ag 0.32896(7) 1.04506(7) 0.29069(5) 0.0667(2) Uani 1 1 d .
Ag5 Ag 0.63701(7) 0.95621(7) 0.34766(5) 0.0644(2) Uani 1 1 d .
Ag6 Ag 0.44326(9) 0.80938(11) 0.51244(6) 0.0928(4) Uani 1 1 d .
I1 I 0.40929(5) 0.89784(5) 0.37479(4) 0.05105(18) Uani 1 1 d .
S1 S 0.1339(3) 0.5920(2) 0.2637(2) 0.0788(9) Uani 1 1 d .
S2 S 0.3718(2) 0.5897(2) 0.40881(17) 0.0646(7) Uani 1 1 d .
S3 S 0.4414(3) 0.6337(2) 0.18376(17) 0.0655(7) Uani 1 1 d .
S4 S 0.6323(2) 0.8959(2) 0.19136(16) 0.0624(7) Uani 1 1 d .
S5 S 0.4819(2) 1.1316(2) 0.21679(17) 0.0597(7) Uani 1 1 d .
S6 S 0.6919(2) 1.1681(2) 0.40201(16) 0.0526(6) Uani 1 1 d .
S7 S 0.36020(19) 1.1991(2) 0.41931(15) 0.0495(6) Uani 1 1 d .
S8 S 0.7290(2) 0.8293(2) 0.40701(14) 0.0512(6) Uani 1 1 d .
S9 S 0.2574(2) 0.7851(2) 0.08511(17) 0.0676(7) Uani 1 1 d .
S10 S 0.1268(3) 0.9154(3) 0.1969(2) 0.0868(10) Uani 1 1 d .
P1 P 0.2162(2) 0.5097(2) 0.31596(18) 0.0564(7) Uani 1 1 d .
P2 P 0.5746(3) 0.7307(3) 0.15407(19) 0.0713(8) Uani 1 1 d .
P3 P 0.6461(2) 1.2123(2) 0.29831(17) 0.0568(6) Uani 1 1 d .
P4 P 0.23510(19) 1.1239(2) 0.46775(14) 0.0447(5) Uani 1 1 d .
P5 P 0.1328(2) 0.8437(2) 0.08827(17) 0.0630(7) Uani 1 1 d .
O1 O 0.1305(7) 0.4243(6) 0.3512(5) 0.081(2) Uani 1 1 d .
O2 O 0.2274(6) 0.4284(6) 0.2415(4) 0.0676(19) Uani 1 1 d .
O3 O 0.6815(8) 0.6981(9) 0.1966(8) 0.131(4) Uani 1 1 d .
O4 O 0.5650(10) 0.6917(10) 0.0632(6) 0.136(4) Uani 1 1 d DU
O5 O 0.7381(7) 1.2034(7) 0.2527(5) 0.085(2) Uani 1 1 d .
O6 O 0.6793(8) 1.3392(6) 0.3200(5) 0.088(2) Uani 1 1 d .
O7 O 0.1225(6) 1.1467(6) 0.4340(4) 0.0580(17) Uani 1 1 d .
O8 O 0.1966(5) 0.9972(5) 0.4330(4) 0.0578(17) Uani 1 1 d .
O9 O 0.0084(8) 0.7458(8) 0.0453(7) 0.128(4) Uani 1 1 d .
O10 O 0.1280(12) 0.9052(10) 0.0216(7) 0.139(4) Uani 1 1 d D
C1 C 0.0896(16) 0.4593(14) 0.4158(11) 0.134(7) Uani 1 1 d .
H1A H 0.0353 0.4904 0.3941 0.161 Uiso 1 1 calc R
H1B H 0.1560 0.5181 0.4604 0.161 Uiso 1 1 calc R
C2 C 0.0329(19) 0.3775(14) 0.4509(13) 0.161(9) Uani 1 1 d .
H2A H 0.0069 0.4089 0.4940 0.242 Uiso 1 1 calc R
H2B H 0.0868 0.3482 0.4751 0.242 Uiso 1 1 calc R
H2C H -0.0338 0.3191 0.4077 0.242 Uiso 1 1 calc R
C3 C 0.2894(12) 0.3599(10) 0.2557(9) 0.090(4) Uani 1 1 d .
H3A H 0.3711 0.3986 0.2589 0.108 Uiso 1 1 calc R
H3B H 0.2876 0.3425 0.3087 0.108 Uiso 1 1 calc R
C4 C 0.2348(19) 0.2606(13) 0.1882(10) 0.154(9) Uani 1 1 d .
H4A H 0.2758 0.2142 0.1974 0.231 Uiso 1 1 calc R
H4B H 0.2378 0.2782 0.1360 0.231 Uiso 1 1 calc R
H4C H 0.1542 0.2225 0.1855 0.231 Uiso 1 1 calc R
C5 C 0.7904(15) 0.7319(18) 0.1926(12) 0.143(5) Uani 1 1 d .
H5A H 0.8410 0.7979 0.2389 0.171 Uiso 1 1 calc R
H5B H 0.7917 0.7514 0.1402 0.171 Uiso 1 1 calc R
C6 C 0.8354(15) 0.6495(16) 0.1966(13) 0.146(7) Uani 1 1 d .
H6A H 0.9147 0.6777 0.1942 0.219 Uiso 1 1 calc R
H6B H 0.7870 0.5848 0.1498 0.219 Uiso 1 1 calc R
H6C H 0.8348 0.6303 0.2485 0.219 Uiso 1 1 calc R
C7 C 0.4708(14) 0.6798(18) -0.0044(10) 0.143(5) Uani 1 1 d DU
H7A H 0.4692 0.7514 -0.0036 0.171 Uiso 1 1 calc R
H7B H 0.3969 0.6317 0.0007 0.171 Uiso 1 1 calc R
C8 C 0.485(2) 0.6317(15) -0.0851(9) 0.162(9) Uani 1 1 d U
H8A H 0.4213 0.6239 -0.1315 0.243 Uiso 1 1 calc R
H8B H 0.4857 0.5604 -0.0859 0.243 Uiso 1 1 calc R
H8C H 0.5585 0.6798 -0.0899 0.243 Uiso 1 1 calc R
C9 C 0.7405(16) 1.2211(17) 0.1718(11) 0.133(6) Uani 1 1 d .
H9A H 0.7202 1.1507 0.1320 0.160 Uiso 1 1 calc R
H9B H 0.6805 1.2471 0.1522 0.160 Uiso 1 1 calc R
C10 C 0.8450(18) 1.294(2) 0.1715(12) 0.233(16) Uani 1 1 d .
H10A H 0.8396 1.3006 0.1153 0.350 Uiso 1 1 calc R
H10B H 0.9051 1.2686 0.1898 0.350 Uiso 1 1 calc R
H10C H 0.8648 1.3650 0.2090 0.350 Uiso 1 1 calc R
C11 C 0.6135(15) 1.3864(13) 0.3539(10) 0.110(5) Uani 1 1 d .
H11A H 0.6200 1.3783 0.4104 0.132 Uiso 1 1 calc R
H11B H 0.5313 1.3460 0.3201 0.132 Uiso 1 1 calc R
C12 C 0.6498(17) 1.5066(12) 0.3585(14) 0.151(8) Uani 1 1 d .
H12A H 0.6005 1.5337 0.3827 0.227 Uiso 1 1 calc R
H12B H 0.6415 1.5153 0.3027 0.227 Uiso 1 1 calc R
H12C H 0.7305 1.5477 0.3931 0.227 Uiso 1 1 calc R
C13 C 0.0702(10) 1.1283(12) 0.3435(7) 0.084(4) Uani 1 1 d .
H13A H 0.0956 1.1985 0.3303 0.101 Uiso 1 1 calc R
H13B H 0.0980 1.0812 0.3117 0.101 Uiso 1 1 calc R
C14 C -0.0567(10) 1.0771(14) 0.3185(8) 0.108(5) Uani 1 1 d .
H14A H -0.0882 1.0660 0.2590 0.162 Uiso 1 1 calc R
H14B H -0.0845 1.1243 0.3490 0.162 Uiso 1 1 calc R
H14C H -0.0821 1.0071 0.3307 0.162 Uiso 1 1 calc R
C15 C 0.0994(9) 0.9170(8) 0.4523(7) 0.068(3) Uani 1 1 d .
H15A H 0.1222 0.9220 0.5120 0.082 Uiso 1 1 calc R
H15B H 0.0305 0.9334 0.4390 0.082 Uiso 1 1 calc R
C16 C 0.0717(13) 0.8072(10) 0.4031(8) 0.099(4) Uani 1 1 d .
H16A H 0.0082 0.7546 0.4154 0.149 Uiso 1 1 calc R
H16B H 0.1399 0.7910 0.4170 0.149 Uiso 1 1 calc R
H16C H 0.0488 0.8025 0.3441 0.149 Uiso 1 1 calc R
C17 C -0.0311(18) 0.6478(16) -0.0121(14) 0.159(5) Uani 1 1 d U
H17A H 0.0264 0.6172 0.0027 0.190 Uiso 1 1 calc R
H17B H -0.0287 0.6630 -0.0658 0.190 Uiso 1 1 calc R
C18 C -0.1420(16) 0.5633(15) -0.0269(12) 0.144(4) Uani 1 1 d U
H18A H -0.1528 0.4995 -0.0690 0.216 Uiso 1 1 calc R
H18B H -0.2021 0.5883 -0.0464 0.216 Uiso 1 1 calc R
H18C H -0.1473 0.5443 0.0245 0.216 Uiso 1 1 calc R
C19 C 0.2064(16) 1.0059(14) 0.0190(14) 0.159(5) Uani 1 1 d DU
H19A H 0.2731 0.9958 0.0065 0.190 Uiso 1 1 calc R
H19B H 0.2357 1.0575 0.0748 0.190 Uiso 1 1 calc R
C20 C 0.1619(17) 1.0550(16) -0.0399(12) 0.144(4) Uani 1 1 d U
H20A H 0.2233 1.1240 -0.0363 0.216 Uiso 1 1 calc R
H20B H 0.0975 1.0681 -0.0273 0.216 Uiso 1 1 calc R
H20C H 0.1349 1.0062 -0.0959 0.216 Uiso 1 1 calc R

loop_
_atom_site_aniso_label
_atom_site_aniso_U_11
_atom_site_aniso_U_22
_atom_site_aniso_U_33
_atom_site_aniso_U_23
_atom_site_aniso_U_13
_atom_site_aniso_U_12
Ag1 0.0593(5) 0.0600(5) 0.0694(5) 0.0144(4) 0.0174(4) 0.0148(4)
Ag2 0.0904(7) 0.0781(7) 0.0904(7) 0.0345(6) 0.0127(6) 0.0294(6)
Ag3 0.0594(5) 0.0680(6) 0.0827(6) 0.0099(5) 0.0085(4) 0.0213(4)
Ag4 0.0633(5) 0.0705(6) 0.0627(5) 0.0129(4) 0.0190(4) 0.0266(4)
Ag5 0.0653(5) 0.0625(5) 0.0676(5) 0.0200(4) 0.0171(4) 0.0303(4)
Ag6 0.0946(7) 0.1519(10) 0.0856(7) 0.0667(7) 0.0499(6) 0.0819(7)
I1 0.0540(4) 0.0459(4) 0.0548(4) 0.0150(3) 0.0163(3) 0.0224(3)
S1 0.0596(16) 0.0595(18) 0.117(2) 0.0249(17) 0.0237(17) 0.0261(15)
S2 0.0614(15) 0.0561(16) 0.0629(16) 0.0142(13) 0.0144(13) 0.0134(13)
S3 0.0705(17) 0.0548(16) 0.0636(16) 0.0034(13) 0.0197(14) 0.0242(14)
S4 0.0536(14) 0.0718(18) 0.0564(14) 0.0141(13) 0.0215(12) 0.0191(14)
S5 0.0559(14) 0.0654(17) 0.0633(15) 0.0299(13) 0.0174(12) 0.0261(13)
S6 0.0445(12) 0.0488(14) 0.0615(14) 0.0129(11) 0.0155(11) 0.0177(11)
S7 0.0426(12) 0.0492(14) 0.0538(13) 0.0153(11) 0.0122(10) 0.0168(11)
S8 0.0478(13) 0.0555(14) 0.0479(12) 0.0089(11) 0.0119(11) 0.0233(12)
S9 0.0635(16) 0.0686(18) 0.0557(15) 0.0038(13) 0.0014(13) 0.0273(15)
S10 0.0532(16) 0.104(3) 0.079(2) -0.0042(18) 0.0134(15) 0.0248(17)
P1 0.0529(14) 0.0422(14) 0.0720(17) 0.0126(13) 0.0248(13) 0.0157(12)
P2 0.0591(16) 0.076(2) 0.0631(17) -0.0066(15) 0.0217(14) 0.0205(16)
P3 0.0550(15) 0.0503(15) 0.0654(16) 0.0216(13) 0.0259(13) 0.0152(13)
P4 0.0375(11) 0.0478(14) 0.0481(12) 0.0111(11) 0.0105(10) 0.0196(11)
P5 0.0611(16) 0.0577(17) 0.0571(15) 0.0091(13) -0.0001(13) 0.0243(14)
O1 0.072(5) 0.065(5) 0.101(6) 0.022(4) 0.044(5) 0.012(4)
O2 0.075(5) 0.057(4) 0.068(4) 0.008(4) 0.015(4) 0.033(4)
O3 0.072(6) 0.122(9) 0.211(12) 0.031(8) 0.061(7) 0.053(6)
O4 0.137(9) 0.150(10) 0.067(6) -0.006(6) 0.028(5) 0.019(8)
O5 0.067(5) 0.118(7) 0.094(6) 0.052(5) 0.051(5) 0.039(5)
O6 0.112(7) 0.057(5) 0.097(6) 0.032(4) 0.028(5) 0.036(5)
O7 0.058(4) 0.080(5) 0.051(4) 0.021(3) 0.018(3) 0.043(4)
O8 0.048(4) 0.049(4) 0.074(4) 0.009(3) 0.022(3) 0.018(3)
O9 0.071(6) 0.095(7) 0.140(9) -0.054(6) -0.036(6) 0.028(5)
O10 0.209(13) 0.133(10) 0.116(8) 0.063(8) 0.054(9) 0.101(10)
C1 0.144(15) 0.110(13) 0.135(14) 0.006(11) 0.088(13) 0.026(12)
C2 0.22(2) 0.102(13) 0.163(17) 0.026(12) 0.132(18) 0.036(14)
C3 0.109(10) 0.078(9) 0.110(10) 0.029(8) 0.043(9) 0.062(8)
C4 0.29(3) 0.114(13) 0.104(12) 0.015(10) 0.048(14) 0.145(17)
C5 0.121(9) 0.207(15) 0.147(9) 0.065(10) 0.058(8) 0.101(11)
C6 0.108(13) 0.180(19) 0.20(2) 0.068(16) 0.065(13) 0.093(14)
C7 0.121(9) 0.207(15) 0.147(9) 0.065(10) 0.058(8) 0.101(11)
C8 0.27(3) 0.133(15) 0.065(9) 0.014(10) 0.029(12) 0.079(17)
C9 0.129(14) 0.168(18) 0.114(13) 0.050(13) 0.063(12) 0.055(14)
C10 0.147(17) 0.33(4) 0.096(13) 0.080(18) 0.040(13) -0.06(2)
C11 0.141(14) 0.107(12) 0.111(11) 0.038(9) 0.049(11) 0.074(11)
C12 0.172(18) 0.063(10) 0.21(2) 0.037(12) 0.031(16) 0.056(11)
C13 0.069(7) 0.126(11) 0.069(7) 0.041(7) 0.020(6) 0.048(8)
C14 0.058(7) 0.171(16) 0.073(8) 0.035(9) 0.001(6) 0.035(9)
C15 0.062(6) 0.053(6) 0.083(8) 0.017(6) 0.034(6) 0.011(6)
C16 0.112(10) 0.061(8) 0.090(9) 0.012(7) 0.040(8) -0.005(8)
C17 0.142(11) 0.112(11) 0.180(14) 0.024(10) 0.017(11) 0.033(8)
C18 0.152(11) 0.139(11) 0.136(11) 0.044(9) 0.049(10) 0.050(8)
C19 0.142(11) 0.112(11) 0.180(14) 0.024(10) 0.017(11) 0.033(8)
C20 0.152(11) 0.139(11) 0.136(11) 0.044(9) 0.049(10) 0.050(8)

loop_
_atom_type_symbol
_atom_type_description
_atom_type_scat_dispersion_real
_atom_type_scat_dispersion_imag
_atom_type_scat_source
C C 0.0033 0.0016 'International Tables Vol C Tables 4.2.6.8 and 6.1.1.4'
H H 0.0000 0.0000 'International Tables Vol C Tables 4.2.6.8 and 6.1.1.4'
O O 0.0106 0.0060 'International Tables Vol C Tables 4.2.6.8 and 6.1.1.4'
P P 0.1023 0.0942 'International Tables Vol C Tables 4.2.6.8 and 6.1.1.4'
S S 0.1246 0.1234 'International Tables Vol C Tables 4.2.6.8 and 6.1.1.4'
Ag Ag -0.8971 1.1015 'International Tables Vol C Tables 4.2.6.8 and 6.1.1.4'
I I -0.4742 1.8119 'International Tables Vol C Tables 4.2.6.8 and 6.1.1.4'

loop_
_geom_angle_atom_site_label_1
_geom_angle_atom_site_label_2
_geom_angle_atom_site_label_3
_geom_angle
_geom_angle_site_symmetry_1
_geom_angle_site_symmetry_3
S2 Ag1 S3 112.76(10) . .
S2 Ag1 S8 129.41(9) . .
S3 Ag1 S8 112.58(9) . .
S2 Ag1 Ag5 141.13(8) . .
S3 Ag1 Ag5 94.32(7) . .
S8 Ag1 Ag5 53.10(6) . .
S2 Ag1 Ag2 89.83(7) . .
S3 Ag1 Ag2 54.09(7) . .
S8 Ag1 Ag2 135.72(7) . .
Ag5 Ag1 Ag2 83.99(3) . .
S2 Ag1 I1 92.08(7) . .
S3 Ag1 I1 102.91(7) . .
S8 Ag1 I1 98.67(6) . .
Ag5 Ag1 I1 53.60(3) . .
Ag2 Ag1 I1 54.56(3) . .
S2 Ag1 Ag6 56.65(7) . .
S3 Ag1 Ag6 146.15(7) . .
S8 Ag1 Ag6 94.14(6) . .
Ag5 Ag1 Ag6 85.22(3) . .
Ag2 Ag1 Ag6 92.34(4) . .
I1 Ag1 Ag6 50.63(2) . .
S1 Ag2 S9 129.23(11) . .
S1 Ag2 S3 112.92(10) . .
S9 Ag2 S3 96.75(10) . .
S1 Ag2 I1 97.44(9) . .
S9 Ag2 I1 112.82(7) . .
S3 Ag2 I1 106.64(7) . .
S1 Ag2 Ag3 160.90(9) . .
S9 Ag2 Ag3 49.98(7) . .
S3 Ag2 Ag3 85.10(7) . .
I1 Ag2 Ag3 70.17(3) . .
S1 Ag2 Ag1 95.32(8) . .
S9 Ag2 Ag1 134.31(8) . .
S3 Ag2 Ag1 49.77(6) . .
I1 Ag2 Ag1 62.90(3) . .
Ag3 Ag2 Ag1 91.77(4) . .
S9 Ag3 S5 121.12(9) . .
S9 Ag3 S4 118.60(10) . .
S5 Ag3 S4 116.19(9) . .
S9 Ag3 Ag5 135.19(8) . .
S5 Ag3 Ag5 94.90(6) . .
S4 Ag3 Ag5 53.12(6) . .
S9 Ag3 Ag2 51.25(7) . .
S5 Ag3 Ag2 134.51(8) . .
S4 Ag3 Ag2 99.85(7) . .
Ag5 Ag3 Ag2 84.89(3) . .
S9 Ag3 Ag4 92.87(7) . .
S5 Ag3 Ag4 52.43(7) . .
S4 Ag3 Ag4 141.38(7) . .
Ag5 Ag3 Ag4 89.08(3) . .
Ag2 Ag3 Ag4 82.12(4) . .
S10 Ag4 S7 120.99(10) . .
S10 Ag4 S5 116.58(11) . .
S7 Ag4 S5 107.04(9) . .
S10 Ag4 I1 102.22(10) . .
S7 Ag4 I1 101.05(6) . .
S5 Ag4 I1 106.69(6) . .
S10 Ag4 Ag3 92.37(8) . .
S7 Ag4 Ag3 146.62(6) . .
S5 Ag4 Ag3 50.03(7) . .
I1 Ag4 Ag3 70.16(3) . .
S4 Ag5 S8 98.38(9) . .
S4 Ag5 S6 112.68(9) . .
S8 Ag5 S6 131.50(8) . .
S4 Ag5 I1 115.67(6) . .
S8 Ag5 I1 107.22(6) . .
S6 Ag5 I1 92.19(6) . .
S4 Ag5 Ag1 90.97(7) . .
S8 Ag5 Ag1 51.66(6) . .
S6 Ag5 Ag1 153.04(7) . .
I1 Ag5 Ag1 64.87(3) . .
S4 Ag5 Ag3 50.55(6) . .
S8 Ag5 Ag3 136.15(6) . .
S6 Ag5 Ag3 91.90(6) . .
I1 Ag5 Ag3 71.48(3) . .
Ag1 Ag5 Ag3 93.71(3) . .
S6 Ag6 S7 121.56(9) 2_676 2_676
S6 Ag6 I1 109.71(6) 2_676 .
S7 Ag6 I1 122.39(7) 2_676 .
S6 Ag6 S2 115.21(9) 2_676 .
S7 Ag6 S2 86.76(8) 2_676 .
I1 Ag6 S2 94.35(6) . .
S6 Ag6 Ag1 155.56(7) 2_676 .
S7 Ag6 Ag1 77.86(6) 2_676 .
I1 Ag6 Ag1 63.21(3) . .
S2 Ag6 Ag1 46.50(6) . .
Ag6 I1 Ag5 100.74(3) . .
Ag6 I1 Ag4 151.05(4) . .
Ag5 I1 Ag4 99.08(3) . .
Ag6 I1 Ag2 109.90(4) . .
Ag5 I1 Ag2 93.73(3) . .
Ag4 I1 Ag2 89.56(3) . .
Ag6 I1 Ag1 66.16(3) . .
Ag5 I1 Ag1 61.53(3) . .
Ag4 I1 Ag1 142.66(3) . .
Ag2 I1 Ag1 62.54(3) . .
P1 S1 Ag2 102.34(15) . .
P1 S2 Ag1 104.93(14) . .
P1 S2 Ag6 122.04(14) . .
Ag1 S2 Ag6 76.85(8) . .
P2 S3 Ag1 102.82(14) . .
P2 S3 Ag2 116.83(16) . .
Ag1 S3 Ag2 76.13(8) . .
P2 S4 Ag3 105.51(14) . .
P2 S4 Ag5 108.75(15) . .
Ag3 S4 Ag5 76.33(8) . .
P3 S5 Ag3 104.73(13) . .
P3 S5 Ag4 111.94(13) . .
Ag3 S5 Ag4 77.54(8) . .
P3 S6 Ag6 106.89(13) . 2_676
P3 S6 Ag5 104.58(13) . .
Ag6 S6 Ag5 107.54(9) 2_676 .
P4 S7 Ag6 112.06(12) . 2_676
P4 S7 Ag4 103.04(12) . .
Ag6 S7 Ag4 87.76(8) 2_676 .
P4 S8 Ag1 107.00(12) 2_676 .
P4 S8 Ag5 106.49(12) 2_676 .
Ag1 S8 Ag5 75.25(7) . .
P5 S9 Ag3 107.85(14) . .
P5 S9 Ag2 105.10(15) . .
Ag3 S9 Ag2 78.77(8) . .
P5 S10 Ag4 110.42(16) . .
O2 P1 O1 101.1(4) . .
O2 P1 S1 106.9(3) . .
O1 P1 S1 109.1(3) . .
O2 P1 S2 110.2(3) . .
O1 P1 S2 106.7(3) . .
S1 P1 S2 121.01(17) . .
O4 P2 O3 98.8(7) . .
O4 P2 S3 112.5(5) . .
O3 P2 S3 102.4(4) . .
O4 P2 S4 110.6(5) . .
O3 P2 S4 108.3(4) . .
S3 P2 S4 121.24(18) . .
O6 P3 O5 101.0(5) . .
O6 P3 S6 110.8(3) . .
O5 P3 S6 103.5(3) . .
O6 P3 S5 109.0(4) . .
O5 P3 S5 110.0(4) . .
S6 P3 S5 120.58(16) . .
O8 P4 O7 106.4(4) . .
O8 P4 S7 107.0(3) . .
O7 P4 S7 110.1(3) . .
O8 P4 S8 111.9(3) . 2_676
O7 P4 S8 103.2(3) . 2_676
S7 P4 S8 117.70(15) . 2_676
O10 P5 O9 97.3(7) . .
O10 P5 S10 116.0(5) . .
O9 P5 S10 104.9(5) . .
O10 P5 S9 107.7(5) . .
O9 P5 S9 108.9(4) . .
S10 P5 S9 119.45(17) . .
C1 O1 P1 121.7(9) . .
C3 O2 P1 122.9(7) . .
C5 O3 P2 129.6(13) . .
C7 O4 P2 123.8(12) . .
C9 O5 P3 126.3(9) . .
C11 O6 P3 122.5(9) . .
C13 O7 P4 120.9(6) . .
C15 O8 P4 121.0(6) . .
C17 O9 P5 133.5(13) . .
C19 O10 P5 130.9(14) . .
O1 C1 C2 115.4(15) . .
O1 C1 H1A 108.4 . .
C2 C1 H1A 108.4 . .
O1 C1 H1B 108.4 . .
C2 C1 H1B 108.4 . .
H1A C1 H1B 107.5 . .
C1 C2 H2A 109.5 . .
C1 C2 H2B 109.5 . .
H2A C2 H2B 109.5 . .
C1 C2 H2C 109.5 . .
H2A C2 H2C 109.5 . .
H2B C2 H2C 109.5 . .
C4 C3 O2 109.1(12) . .
C4 C3 H3A 109.9 . .
O2 C3 H3A 109.9 . .
C4 C3 H3B 109.9 . .
O2 C3 H3B 109.9 . .
H3A C3 H3B 108.3 . .
C3 C4 H4A 109.5 . .
C3 C4 H4B 109.5 . .
H4A C4 H4B 109.5 . .
C3 C4 H4C 109.5 . .
H4A C4 H4C 109.5 . .
H4B C4 H4C 109.5 . .
O3 C5 C6 112.2(18) . .
O3 C5 H5A 109.2 . .
C6 C5 H5A 109.2 . .
O3 C5 H5B 109.2 . .
C6 C5 H5B 109.2 . .
H5A C5 H5B 107.9 . .
C5 C6 H6A 109.5 . .
C5 C6 H6B 109.5 . .
H6A C6 H6B 109.5 . .
C5 C6 H6C 109.5 . .
H6A C6 H6C 109.5 . .
H6B C6 H6C 109.5 . .
O4 C7 C8 109.3(14) . .
O4 C7 H7A 109.8 . .
C8 C7 H7A 109.8 . .
O4 C7 H7B 109.8 . .
C8 C7 H7B 109.8 . .
H7A C7 H7B 108.3 . .
C7 C8 H8A 109.5 . .
C7 C8 H8B 109.5 . .
H8A C8 H8B 109.5 . .
C7 C8 H8C 109.5 . .
H8A C8 H8C 109.5 . .
H8B C8 H8C 109.5 . .
C10 C9 O5 114.6(16) . .
C10 C9 H9A 108.6 . .
O5 C9 H9A 108.6 . .
C10 C9 H9B 108.6 . .
O5 C9 H9B 108.6 . .
H9A C9 H9B 107.6 . .
C9 C10 H10A 109.5 . .
C9 C10 H10B 109.5 . .
H10A C10 H10B 109.5 . .
C9 C10 H10C 109.5 . .
H10A C10 H10C 109.5 . .
H10B C10 H10C 109.5 . .
O6 C11 C12 114.1(15) . .
O6 C11 H11A 108.7 . .
C12 C11 H11A 108.7 . .
O6 C11 H11B 108.7 . .
C12 C11 H11B 108.7 . .
H11A C11 H11B 107.6 . .
C11 C12 H12A 109.5 . .
C11 C12 H12B 109.5 . .
H12A C12 H12B 109.5 . .
C11 C12 H12C 109.5 . .
H12A C12 H12C 109.5 . .
H12B C12 H12C 109.5 . .
C14 C13 O7 111.5(10) . .
C14 C13 H13A 109.3 . .
O7 C13 H13A 109.3 . .
C14 C13 H13B 109.3 . .
O7 C13 H13B 109.3 . .
H13A C13 H13B 108.0 . .
C13 C14 H14A 109.5 . .
C13 C14 H14B 109.5 . .
H14A C14 H14B 109.5 . .
C13 C14 H14C 109.5 . .
H14A C14 H14C 109.5 . .
H14B C14 H14C 109.5 . .
C16 C15 O8 109.2(9) . .
C16 C15 H15A 109.8 . .
O8 C15 H15A 109.8 . .
C16 C15 H15B 109.8 . .
O8 C15 H15B 109.8 . .
H15A C15 H15B 108.3 . .
C15 C16 H16A 109.5 . .
C15 C16 H16B 109.5 . .
H16A C16 H16B 109.5 . .
C15 C16 H16C 109.5 . .
H16A C16 H16C 109.5 . .
H16B C16 H16C 109.5 . .
O9 C17 C18 122(2) . .
O9 C17 H17A 106.8 . .
C18 C17 H17A 106.8 . .
O9 C17 H17B 106.8 . .
C18 C17 H17B 106.8 . .
H17A C17 H17B 106.6 . .
C17 C18 H18A 109.5 . .
C17 C18 H18B 109.5 . .
H18A C18 H18B 109.5 . .
C17 C18 H18C 109.5 . .
H18A C18 H18C 109.5 . .
H18B C18 H18C 109.5 . .
O10 C19 C20 116.4(16) . .
O10 C19 H19A 108.2 . .
C20 C19 H19A 108.2 . .
O10 C19 H19B 108.2 . .
C20 C19 H19B 108.2 . .
H19A C19 H19B 107.3 . .
C19 C20 H20A 109.5 . .
C19 C20 H20B 109.5 . .
H20A C20 H20B 109.5 . .
C19 C20 H20C 109.5 . .
H20A C20 H20C 109.5 . .
H20B C20 H20C 109.5 . .

loop_
_geom_bond_atom_site_label_1
_geom_bond_atom_site_label_2
_geom_bond_distance
_geom_bond_site_symmetry_2
Ag1 S2 2.485(3) .
Ag1 S3 2.552(3) .
Ag1 S8 2.564(3) .
Ag1 Ag5 3.1613(13) .
Ag1 Ag2 3.2452(13) .
Ag1 I1 3.2557(11) .
Ag1 Ag6 3.3360(14) .
Ag2 S1 2.468(3) .
Ag2 S9 2.533(3) .
Ag2 S3 2.707(3) .
Ag2 I1 2.9796(13) .
Ag2 Ag3 3.1854(15) .
Ag3 S9 2.487(3) .
Ag3 S5 2.507(3) .
Ag3 S4 2.517(3) .
Ag3 Ag5 3.1668(12) .
Ag3 Ag4 3.1945(13) .
Ag4 S10 2.493(3) .
Ag4 S7 2.574(3) .
Ag4 S5 2.593(3) .
Ag4 I1 2.9699(11) .
Ag5 S4 2.607(3) .
Ag5 S8 2.614(2) .
Ag5 S6 2.617(3) .
Ag5 I1 2.8943(12) .
Ag6 S6 2.548(3) 2_676
Ag6 S7 2.571(2) 2_676
Ag6 I1 2.8193(11) .
Ag6 S2 2.862(3) .
S1 P1 1.970(4) .
S2 P1 2.016(4) .
S3 P2 1.971(4) .
S4 P2 2.006(4) .
S5 P3 2.010(4) .
S6 P3 1.985(4) .
S6 Ag6 2.548(3) 2_676
S7 P4 1.994(3) .
S7 Ag6 2.571(2) 2_676
S8 P4 1.998(3) 2_676
S9 P5 2.017(4) .
S10 P5 1.951(4) .
P1 O2 1.583(7) .
P1 O1 1.586(8) .
P2 O4 1.497(10) .
P2 O3 1.635(10) .
P3 O6 1.559(8) .
P3 O5 1.569(8) .
P4 O8 1.555(7) .
P4 O7 1.580(6) .
P4 S8 1.998(3) 2_676
P5 O10 1.518(10) .
P5 O9 1.564(9) .
O1 C1 1.392(16) .
O2 C3 1.433(12) .
O3 C5 1.321(18) .
O4 C7 1.403(9) .
O5 C9 1.436(17) .
O6 C11 1.380(16) .
O7 C13 1.464(12) .
O8 C15 1.472(12) .
O9 C17 1.34(2) .
O10 C19 1.386(9) .
C1 C2 1.40(2) .
C1 H1A 0.9700 .
C1 H1B 0.9700 .
C2 H2A 0.9600 .
C2 H2B 0.9600 .
C2 H2C 0.9600 .
C3 C4 1.421(18) .
C3 H3A 0.9700 .
C3 H3B 0.9700 .
C4 H4A 0.9600 .
C4 H4B 0.9600 .
C4 H4C 0.9600 .
C5 C6 1.43(2) .
C5 H5A 0.9700 .
C5 H5B 0.9700 .
C6 H6A 0.9600 .
C6 H6B 0.9600 .
C6 H6C 0.9600 .
C7 C8 1.48(2) .
C7 H7A 0.9700 .
C7 H7B 0.9700 .
C8 H8A 0.9600 .
C8 H8B 0.9600 .
C8 H8C 0.9600 .
C9 C10 1.35(2) .
C9 H9A 0.9700 .
C9 H9B 0.9700 .
C10 H10A 0.9600 .
C10 H10B 0.9600 .
C10 H10C 0.9600 .
C11 C12 1.50(2) .
C11 H11A 0.9700 .
C11 H11B 0.9700 .
C12 H12A 0.9600 .
C12 H12B 0.9600 .
C12 H12C 0.9600 .
C13 C14 1.441(16) .
C13 H13A 0.9700 .
C13 H13B 0.9700 .
C14 H14A 0.9600 .
C14 H14B 0.9600 .
C14 H14C 0.9600 .
C15 C16 1.438(15) .
C15 H15A 0.9700 .
C15 H15B 0.9700 .
C16 H16A 0.9600 .
C16 H16B 0.9600 .
C16 H16C 0.9600 .
C17 C18 1.40(2) .
C17 H17A 0.9700 .
C17 H17B 0.9700 .
C18 H18A 0.9600 .
C18 H18B 0.9600 .
C18 H18C 0.9600 .
C19 C20 1.42(2) .
C19 H19A 0.9700 .
C19 H19B 0.9700 .
C20 H20A 0.9600 .
C20 H20B 0.9600 .
C20 H20C 0.9600 .
